data_2222234
loop_
_publ_author_name
'Saeed, Aamer'
'Shaheen, Uzma'
'Latif, Muhammad'
'Bolte, Michael'

_publ_section_title 4-Fluoro-<i>N</i>-[3-(2-fluorophenyl)-4-methyl-2,3-dihydro-2-thienylidene]benzamide
_journal_coeditor_code BI2375
_journal_issue 7
_journal_name_full 'Acta Crystallographica Section E'
_journal_page_first o1643
_journal_paper_doi 10.1107/S1600536809022314
_journal_volume 65
_journal_year 2009
_chemical_formula_iupac 'C17 H12 F2 N2 O S'
_chemical_formula_moiety 'C17 H12 F2 N2 O S'
_chemical_formula_sum 'C17 H12 F2 N2 O S'
_chemical_formula_weight 330.35
_chemical_name_systematic
;
4-Fluoro-<i>N</i>-[3-(2-fluorophenyl)-4-methyl-2,3-dihydro-2-
thienylidene]benzamide
;
_space_group_IT_number 19
_symmetry_cell_setting orthorhombic
_symmetry_space_group_name_Hall 'P 2ac 2ab'
_symmetry_space_group_name_H-M 'P 21 21 21'
_atom_sites_solution_hydrogens geom
_atom_sites_solution_primary direct
_atom_sites_solution_secondary difmap
_audit_creation_method SHELXL-97
_cell_angle_alpha 90.00
_cell_angle_beta 90.00
_cell_angle_gamma 90.00
_cell_formula_units_Z 4
_cell_length_a 7.0982(14)
_cell_length_b 11.423(2)
_cell_length_c 18.949(4)
_cell_measurement_reflns_used 9675
_cell_measurement_temperature 173(2)
_cell_measurement_theta_max 27.8
_cell_measurement_theta_min 3.4
_cell_volume 1536.4(5)
_computing_cell_refinement 'X-AREA (Stoe & Cie, 2001)'
_computing_data_collection 'X-AREA (Stoe & Cie, 2001)'
_computing_data_reduction 'X-AREA (Stoe & Cie, 2001)'
_computing_molecular_graphics 'SHELXTL (Sheldrick, 2008)'
_computing_publication_material 'SHELXTL (Sheldrick, 2008)'
_computing_structure_refinement 'SHELXL97 (Sheldrick, 2008)'
_computing_structure_solution 'SHELXS97 (Sheldrick, 2008)'
_diffrn_ambient_temperature 173(2)
_diffrn_measured_fraction_theta_full 0.996
_diffrn_measured_fraction_theta_max 0.992
_diffrn_measurement_device_type 'Stoe IPDS-II two-circle'
_diffrn_measurement_method \w
_diffrn_radiation_monochromator graphite
_diffrn_radiation_source 'fine-focus sealed tube'
_diffrn_radiation_type MoK\a
_diffrn_radiation_wavelength 0.71073
_diffrn_reflns_av_R_equivalents 0.0463
_diffrn_reflns_av_sigmaI/netI 0.0397
_diffrn_reflns_limit_h_max 9
_diffrn_reflns_limit_h_min -8
_diffrn_reflns_limit_k_max 14
_diffrn_reflns_limit_k_min -12
_diffrn_reflns_limit_l_max 23
_diffrn_reflns_limit_l_min -24
_diffrn_reflns_number 10484
_diffrn_reflns_theta_full 25.00
_diffrn_reflns_theta_max 27.57
_diffrn_reflns_theta_min 3.38
_diffrn_standards_number 0
_exptl_absorpt_coefficient_mu 0.237
_exptl_absorpt_correction_T_max 0.9367
_exptl_absorpt_correction_T_min 0.9196
_exptl_absorpt_correction_type multi-scan
_exptl_absorpt_process_details '(MULABS; Spek, 2009; Blessing, 1995)'
_exptl_crystal_colour colourless
_exptl_crystal_density_diffrn 1.428
_exptl_crystal_density_method 'not measured'
_exptl_crystal_description block
_exptl_crystal_F_000 680
_exptl_crystal_size_max 0.36
_exptl_crystal_size_mid 0.34
_exptl_crystal_size_min 0.28
_refine_diff_density_max 0.146
_refine_diff_density_min -0.261
_refine_ls_abs_structure_details 'Flack (1983), 1491 Friedel pairs'
_refine_ls_abs_structure_Flack -0.15(6)
_refine_ls_extinction_method none
_refine_ls_goodness_of_fit_ref 0.990
_refine_ls_hydrogen_treatment constr
_refine_ls_matrix_type full
_refine_ls_number_parameters 219
_refine_ls_number_reflns 3531
_refine_ls_number_restraints 0
_refine_ls_restrained_S_all 0.990
_refine_ls_R_factor_all 0.0379
_refine_ls_R_factor_gt 0.0335
_refine_ls_shift/su_max 0.001
_refine_ls_shift/su_mean 0.000
_refine_ls_structure_factor_coef Fsqd
_refine_ls_weighting_details 'calc w=1/[\s^2^(Fo^2^)+(0.052P)^2^] where P=(Fo^2^+2Fc^2^)/3'
_refine_ls_weighting_scheme calc
_refine_ls_wR_factor_gt 0.0802
_refine_ls_wR_factor_ref 0.0818
_reflns_number_gt 3213
_reflns_number_total 3531
_reflns_threshold_expression I>2\s(I)
_cod_data_source_file bi2375.cif
_cod_data_source_block I
_cod_original_cell_volume 1536.5(5)
_cod_database_code 2222234
_cod_database_fobs_code 2222234

loop_
_symmetry_equiv_pos_as_xyz
'x, y, z'
'-x+1/2, -y, z+1/2'
'-x, y+1/2, -z+1/2'
'x+1/2, -y+1/2, -z'

loop_
_atom_site_type_symbol
_atom_site_label
_atom_site_fract_x
_atom_site_fract_y
_atom_site_fract_z
_atom_site_U_iso_or_equiv
_atom_site_adp_type
_atom_site_calc_flag
_atom_site_refinement_flags
_atom_site_occupancy
_atom_site_disorder_assembly
_atom_site_disorder_group
S S1 0.86255(5) 0.65177(5) 0.73205(2) 0.04103(12) Uani d . 1 . .
N N1 0.56925(19) 0.59033(13) 0.64274(7) 0.0316(3) Uani d . 1 . .
O O1 0.7594(2) 0.44060(14) 0.68401(8) 0.0520(4) Uani d . 1 . .
F F1 0.0840(3) 0.15356(14) 0.55262(9) 0.0825(5) Uani d . 1 . .
F F2 0.71228(15) 0.86728(14) 0.53579(6) 0.0406(4) Uani d P 0.810(3) A 1
F F2' 0.2818(7) 0.7551(6) 0.7021(3) 0.048(2) Uani d P 0.190(3) A 2
C C1 0.6168(2) 0.47540(16) 0.65201(8) 0.0356(4) Uani d . 1 . .
C C2 0.67222(19) 0.66920(16) 0.67514(8) 0.0303(3) Uani d . 1 . .
N N3 0.63342(18) 0.78545(13) 0.66789(7) 0.0304(3) Uani d . 1 . .
C C4 0.7456(2) 0.86166(18) 0.70871(8) 0.0340(4) Uani d . 1 . .
C C5 0.8742(2) 0.80204(19) 0.74587(9) 0.0414(4) Uani d . 1 . .
H H5 0.9626 0.8381 0.7766 0.050 Uiso calc R 1 . .
C C6 0.7117(3) 0.98996(19) 0.70565(10) 0.0436(4) Uani d . 1 . .
H H6A 0.7834 1.0287 0.7432 0.065 Uiso calc R 1 . .
H H6B 0.5771 1.0056 0.7121 0.065 Uiso calc R 1 . .
H H6C 0.7523 1.0201 0.6597 0.065 Uiso calc R 1 . .
C C11 0.4788(3) 0.39042(17) 0.62212(8) 0.0353(4) Uani d . 1 . .
C C12 0.5145(3) 0.27036(19) 0.62624(10) 0.0451(4) Uani d . 1 . .
H H12 0.6301 0.2435 0.6457 0.054 Uiso calc R 1 . .
C C13 0.3827(3) 0.19005(18) 0.60216(10) 0.0513(5) Uani d . 1 . .
H H13 0.4062 0.1083 0.6052 0.062 Uiso calc R 1 . .
C C14 0.2173(3) 0.2315(2) 0.57387(11) 0.0529(5) Uani d . 1 . .
C C15 0.1774(3) 0.3489(2) 0.56784(11) 0.0519(5) Uani d . 1 . .
H H15 0.0622 0.3747 0.5476 0.062 Uiso calc R 1 . .
C C16 0.3098(3) 0.42878(17) 0.59203(10) 0.0405(4) Uani d . 1 . .
H H16 0.2854 0.5103 0.5881 0.049 Uiso calc R 1 . .
C C21 0.48714(19) 0.82453(15) 0.62105(8) 0.0278(3) Uani d . 1 A .
C C22 0.5303(2) 0.86227(15) 0.55392(8) 0.0290(3) Uani d . 1 . .
H H22 0.6587 0.8661 0.5400 0.035 Uiso d PR 0.190(3) A 2
C C23 0.3925(2) 0.89464(15) 0.50637(8) 0.0325(3) Uani d . 1 A .
H H23 0.4250 0.9201 0.4602 0.039 Uiso calc R 1 . .
C C24 0.2054(2) 0.88918(16) 0.52746(9) 0.0348(4) Uani d . 1 . .
H H24 0.1085 0.9107 0.4954 0.042 Uiso calc R 1 A .
C C25 0.1592(2) 0.8527(2) 0.59472(9) 0.0439(4) Uani d . 1 A .
H H25 0.0309 0.8499 0.6089 0.053 Uiso calc R 1 . .
C C26 0.2997(2) 0.8203(2) 0.64164(9) 0.0403(4) Uani d . 1 . .
H H26 0.2675 0.7945 0.6877 0.048 Uiso d PR 0.810(3) A 1

loop_
_atom_site_aniso_label
_atom_site_aniso_U_11
_atom_site_aniso_U_22
_atom_site_aniso_U_33
_atom_site_aniso_U_12
_atom_site_aniso_U_13
_atom_site_aniso_U_23
S1 0.02961(17) 0.0565(3) 0.0369(2) 0.00724(19) -0.00870(15) 0.0061(2)
N1 0.0334(6) 0.0324(8) 0.0290(6) 0.0029(5) -0.0029(5) 0.0041(6)
O1 0.0474(7) 0.0475(9) 0.0610(8) 0.0136(6) -0.0158(6) 0.0073(7)
F1 0.1076(11) 0.0365(7) 0.1034(11) -0.0068(8) -0.0504(9) -0.0073(8)
F2 0.0270(6) 0.0573(10) 0.0374(6) -0.0039(5) 0.0046(4) 0.0079(6)
F2' 0.032(3) 0.074(5) 0.038(3) 0.005(3) 0.006(2) 0.014(3)
C1 0.0391(8) 0.0375(9) 0.0302(7) 0.0106(8) -0.0003(6) 0.0046(7)
C2 0.0263(6) 0.0403(10) 0.0242(6) 0.0023(6) -0.0005(5) 0.0036(6)
N3 0.0260(5) 0.0362(7) 0.0290(6) -0.0027(6) -0.0054(5) 0.0023(5)
C4 0.0269(6) 0.0454(11) 0.0299(7) -0.0076(7) -0.0004(5) -0.0033(7)
C5 0.0288(7) 0.0603(12) 0.0351(8) -0.0059(7) -0.0074(6) -0.0013(7)
C6 0.0402(8) 0.0462(12) 0.0443(9) -0.0112(8) -0.0037(7) -0.0079(8)
C11 0.0460(9) 0.0325(9) 0.0275(7) 0.0087(7) -0.0001(6) 0.0021(6)
C12 0.0590(11) 0.0372(10) 0.0391(9) 0.0129(9) -0.0036(8) -0.0004(8)
C13 0.0751(13) 0.0302(10) 0.0485(10) 0.0111(9) -0.0098(10) -0.0064(8)
C14 0.0751(13) 0.0332(11) 0.0504(11) -0.0010(10) -0.0168(10) -0.0057(9)
C15 0.0656(11) 0.0348(10) 0.0553(11) 0.0055(9) -0.0237(9) -0.0007(10)
C16 0.0525(10) 0.0295(9) 0.0395(8) 0.0064(7) -0.0111(7) 0.0015(8)
C21 0.0262(6) 0.0285(8) 0.0288(7) -0.0004(6) -0.0037(5) 0.0016(6)
C22 0.0280(6) 0.0278(8) 0.0314(7) -0.0019(6) 0.0010(5) 0.0002(6)
C23 0.0409(8) 0.0299(8) 0.0267(7) -0.0024(7) -0.0022(6) 0.0021(6)
C24 0.0335(7) 0.0363(9) 0.0346(8) 0.0029(7) -0.0097(6) -0.0014(7)
C25 0.0258(6) 0.0679(13) 0.0379(8) 0.0020(8) -0.0020(6) 0.0010(9)
C26 0.0290(7) 0.0615(13) 0.0305(7) -0.0027(8) -0.0009(6) 0.0070(8)

loop_
_atom_type_symbol
_atom_type_description
_atom_type_scat_dispersion_real
_atom_type_scat_dispersion_imag
_atom_type_scat_source
C C 0.0033 0.0016 'International Tables Vol C Tables 4.2.6.8 and 6.1.1.4'
H H 0.0000 0.0000 'International Tables Vol C Tables 4.2.6.8 and 6.1.1.4'
F F 0.0171 0.0103 'International Tables Vol C Tables 4.2.6.8 and 6.1.1.4'
N N 0.0061 0.0033 'International Tables Vol C Tables 4.2.6.8 and 6.1.1.4'
O O 0.0106 0.0060 'International Tables Vol C Tables 4.2.6.8 and 6.1.1.4'
S S 0.1246 0.1234 'International Tables Vol C Tables 4.2.6.8 and 6.1.1.4'

loop_
_geom_angle_atom_site_label_1
_geom_angle_atom_site_label_2
_geom_angle_atom_site_label_3
_geom_angle_site_symmetry_1
_geom_angle_site_symmetry_3
_geom_angle
_geom_angle_publ_flag
C5 S1 C2 . . 90.99(8) ?
C2 N1 C1 . . 117.49(14) ?
O1 C1 N1 . . 124.75(18) ?
O1 C1 C11 . . 120.75(17) ?
N1 C1 C11 . . 114.48(14) ?
N1 C2 N3 . . 120.60(13) ?
N1 C2 S1 . . 130.07(14) ?
N3 C2 S1 . . 109.32(12) ?
C2 N3 C4 . . 115.58(14) ?
C2 N3 C21 . . 120.72(13) ?
C4 N3 C21 . . 123.70(15) ?
C5 C4 N3 . . 111.06(17) ?
C5 C4 C6 . . 129.23(16) ?
N3 C4 C6 . . 119.71(15) ?
C4 C5 S1 . . 113.00(13) ?
C4 C5 H5 . . 123.5 ?
S1 C5 H5 . . 123.5 ?
C4 C6 H6A . . 109.5 ?
C4 C6 H6B . . 109.5 ?
H6A C6 H6B . . 109.5 ?
C4 C6 H6C . . 109.5 ?
H6A C6 H6C . . 109.5 ?
H6B C6 H6C . . 109.5 ?
C12 C11 C16 . . 119.08(18) ?
C12 C11 C1 . . 119.91(16) ?
C16 C11 C1 . . 120.96(16) ?
C13 C12 C11 . . 120.54(18) ?
C13 C12 H12 . . 119.7 ?
C11 C12 H12 . . 119.7 ?
C14 C13 C12 . . 118.5(2) ?
C14 C13 H13 . . 120.8 ?
C12 C13 H13 . . 120.8 ?
F1 C14 C13 . . 119.0(2) ?
F1 C14 C15 . . 118.1(2) ?
C13 C14 C15 . . 122.9(2) ?
C14 C15 C16 . . 118.31(19) ?
C14 C15 H15 . . 120.8 ?
C16 C15 H15 . . 120.8 ?
C15 C16 C11 . . 120.64(18) ?
C15 C16 H16 . . 119.7 ?
C11 C16 H16 . . 119.7 ?
C22 C21 C26 . . 118.93(14) ?
C22 C21 N3 . . 120.45(13) ?
C26 C21 N3 . . 120.56(14) ?
F2 C22 C21 . . 117.72(14) ?
F2 C22 C23 . . 120.34(14) ?
C21 C22 C23 . . 121.94(14) ?
C21 C22 H22 . . 118.9 ?
C23 C22 H22 . . 119.1 ?
C22 C23 C24 . . 118.55(15) ?
C22 C23 H23 . . 120.7 ?
C24 C23 H23 . . 120.7 ?
C25 C24 C23 . . 120.43(14) ?
C25 C24 H24 . . 119.8 ?
C23 C24 H24 . . 119.8 ?
C24 C25 C26 . . 120.12(14) ?
C24 C25 H25 . . 119.9 ?
C26 C25 H25 . . 119.9 ?
F2' C26 C25 . . 127.8(3) ?
F2' C26 C21 . . 110.0(3) ?
C25 C26 C21 . . 120.02(15) ?
C25 C26 H26 . . 119.9 ?
C21 C26 H26 . . 120.0 ?

loop_
_geom_bond_atom_site_label_1
_geom_bond_atom_site_label_2
_geom_bond_site_symmetry_2
_geom_bond_distance
_geom_bond_publ_flag
S1 C5 . 1.738(2) ?
S1 C2 . 1.7400(15) ?
N1 C2 . 1.313(2) ?
N1 C1 . 1.367(2) ?
O1 C1 . 1.245(2) ?
F1 C14 . 1.360(3) ?
F2 C22 . 1.3379(18) ?
F2' C26 . 1.373(6) ?
C1 C11 . 1.491(3) ?
C2 N3 . 1.363(2) ?
N3 C4 . 1.411(2) ?
N3 C21 . 1.4370(18) ?
C4 C5 . 1.339(2) ?
C4 C6 . 1.486(3) ?
C5 H5 . 0.950 ?
C6 H6A . 0.980 ?
C6 H6B . 0.980 ?
C6 H6C . 0.980 ?
C11 C12 . 1.397(3) ?
C11 C16 . 1.399(2) ?
C12 C13 . 1.388(3) ?
C12 H12 . 0.950 ?
C13 C14 . 1.375(3) ?
C13 H13 . 0.950 ?
C14 C15 . 1.376(3) ?
C15 C16 . 1.387(3) ?
C15 H15 . 0.950 ?
C16 H16 . 0.950 ?
C21 C22 . 1.378(2) ?
C21 C26 . 1.387(2) ?
C22 C23 . 1.380(2) ?
C22 H22 . 0.950 ?
C23 C24 . 1.388(2) ?
C23 H23 . 0.950 ?
C24 C25 . 1.380(2) ?
C24 H24 . 0.950 ?
C25 C26 . 1.386(2) ?
C25 H25 . 0.950 ?
C26 H26 . 0.950 ?

loop_
_geom_hbond_atom_site_label_D
_geom_hbond_atom_site_label_H
_geom_hbond_atom_site_label_A
_geom_hbond_site_symmetry_A
_geom_hbond_distance_DH
_geom_hbond_distance_HA
_geom_hbond_distance_DA
_geom_hbond_angle_DHA
C5 H5 O1 3_756 0.95 2.41 3.322(2) 160.1

loop_
_geom_torsion_atom_site_label_1
_geom_torsion_atom_site_label_2
_geom_torsion_atom_site_label_3
_geom_torsion_atom_site_label_4
_geom_torsion_site_symmetry_1
_geom_torsion_site_symmetry_2
_geom_torsion_site_symmetry_3
_geom_torsion_site_symmetry_4
_geom_torsion
_geom_torsion_publ_flag
C2 N1 C1 O1 . . . . -6.3(3) ?
C2 N1 C1 C11 . . . . 171.87(14) ?
C1 N1 C2 N3 . . . . 179.61(14) ?
C1 N1 C2 S1 . . . . -2.0(2) ?
C5 S1 C2 N1 . . . . -176.30(15) ?
C5 S1 C2 N3 . . . . 2.19(11) ?
N1 C2 N3 C4 . . . . 176.05(13) ?
S1 C2 N3 C4 . . . . -2.61(15) ?
N1 C2 N3 C21 . . . . -4.1(2) ?
S1 C2 N3 C21 . . . . 177.21(10) ?
C2 N3 C4 C5 . . . . 1.65(19) ?
C21 N3 C4 C5 . . . . -178.16(13) ?
C2 N3 C4 C6 . . . . -178.75(14) ?
C21 N3 C4 C6 . . . . 1.4(2) ?
N3 C4 C5 S1 . . . . 0.14(17) ?
C6 C4 C5 S1 . . . . -179.40(14) ?
C2 S1 C5 C4 . . . . -1.36(13) ?
O1 C1 C11 C12 . . . . -3.8(3) ?
N1 C1 C11 C12 . . . . 177.96(16) ?
O1 C1 C11 C16 . . . . 173.91(17) ?
N1 C1 C11 C16 . . . . -4.3(2) ?
C16 C11 C12 C13 . . . . -1.3(3) ?
C1 C11 C12 C13 . . . . 176.43(16) ?
C11 C12 C13 C14 . . . . 0.4(3) ?
C12 C13 C14 F1 . . . . -177.5(2) ?
C12 C13 C14 C15 . . . . 0.6(3) ?
F1 C14 C15 C16 . . . . 177.5(2) ?
C13 C14 C15 C16 . . . . -0.6(4) ?
C14 C15 C16 C11 . . . . -0.4(3) ?
C12 C11 C16 C15 . . . . 1.3(3) ?
C1 C11 C16 C15 . . . . -176.43(18) ?
C2 N3 C21 C22 . . . . -97.29(18) ?
C4 N3 C21 C22 . . . . 82.51(19) ?
C2 N3 C21 C26 . . . . 80.0(2) ?
C4 N3 C21 C26 . . . . -100.2(2) ?
C26 C21 C22 F2 . . . . 178.95(18) ?
N3 C21 C22 F2 . . . . -3.7(2) ?
C26 C21 C22 C23 . . . . -0.8(3) ?
N3 C21 C22 C23 . . . . 176.59(16) ?
F2 C22 C23 C24 . . . . -179.43(18) ?
C21 C22 C23 C24 . . . . 0.3(3) ?
C22 C23 C24 C25 . . . . 0.4(3) ?
C23 C24 C25 C26 . . . . -0.5(3) ?
C24 C25 C26 F2' . . . . -161.8(4) ?
C24 C25 C26 C21 . . . . 0.0(3) ?
C22 C21 C26 F2' . . . . 165.4(3) ?
N3 C21 C26 F2' . . . . -12.0(4) ?
C22 C21 C26 C25 . . . . 0.6(3) ?
N3 C21 C26 C25 . . . . -176.76(18) ?
